data_2237680
loop_
_publ_author_name
'Tsumuki, Takehiro'
'Takeuchi, Ryo'
'Kawano, Hiroyuki'
'Yonezawa, Noriyuki'
'Okamoto, Akiko'

_publ_section_title
;
 {2,7-Diethoxy-8-[(naphthalen-1-yl)carbonyl]naphthalen-1-yl}(naphthalen-1-yl)methanone
;
_journal_coeditor_code PK2467
_journal_issue 4
_journal_name_full 'Acta Crystallographica Section E'
_journal_page_first o495
_journal_page_last o496
_journal_paper_doi 10.1107/S1600536813005710
_journal_volume 69
_journal_year 2013
_chemical_formula_moiety 'C36 H28 O4'
_chemical_formula_sum 'C36 H28 O4'
_chemical_formula_weight 524.58
_chemical_melting_point_gt 506.6
_chemical_melting_point_lt 508.4
_chemical_name_common
;
1,8-Bis(1-naphthoyl)-2,7-diethoxynaphthalene
;
_chemical_name_systematic {2,7-Diethoxy-8-[(naphthalen-1-yl)carbonyl]naphthalen-1-yl}(naphthalen-1-yl)methanone
_space_group_IT_number 2
_symmetry_cell_setting triclinic
_symmetry_space_group_name_Hall '-P 1'
_symmetry_space_group_name_H-M 'P -1'
_atom_sites_solution_hydrogens geom
_atom_sites_solution_primary direct
_atom_sites_solution_secondary difmap
_audit_creation_method SHELXL-97
_cell_angle_alpha 99.0800(10)
_cell_angle_beta 99.0360(10)
_cell_angle_gamma 104.2770(10)
_cell_formula_units_Z 2
_cell_length_a 8.76532(16)
_cell_length_b 11.4266(2)
_cell_length_c 14.1972(3)
_cell_measurement_reflns_used 20940
_cell_measurement_temperature 193(2)
_cell_measurement_theta_max 68.23
_cell_measurement_theta_min 3.22
_cell_volume 1331.94(5)
_computing_cell_refinement '<i>PROCESS-AUTO</i> (Rigaku, 1998)'
_computing_data_collection '<i>PROCESS-AUTO</i> (Rigaku, 1998)'
_computing_data_reduction '<i>PROCESS-AUTO</i> (Rigaku, 1998)'
_computing_molecular_graphics '<i>ORTEPIII</i> (Burnett & Johnson, 1996)'
_computing_publication_material '<i>SHELXL97</i> (Sheldrick, 2008)'
_computing_structure_refinement 'SHELXL97 (Sheldrick, 2008)'
_computing_structure_solution '<i>Il Milione</i> (Burla <i>et al.</i>, 2007)'
_diffrn_ambient_temperature 193(2)
_diffrn_detector_area_resol_mean 10.000
_diffrn_measured_fraction_theta_full 0.984
_diffrn_measured_fraction_theta_max 0.984
_diffrn_measurement_device_type 'Rigaku R-AXIS RAPID'
_diffrn_measurement_method \w
_diffrn_radiation_monochromator graphite
_diffrn_radiation_source 'rotating anode'
_diffrn_radiation_type CuK\a
_diffrn_radiation_wavelength 1.54187
_diffrn_reflns_av_R_equivalents 0.0426
_diffrn_reflns_av_sigmaI/netI 0.0213
_diffrn_reflns_limit_h_max 10
_diffrn_reflns_limit_h_min -10
_diffrn_reflns_limit_k_max 13
_diffrn_reflns_limit_k_min -13
_diffrn_reflns_limit_l_max 17
_diffrn_reflns_limit_l_min -17
_diffrn_reflns_number 24143
_diffrn_reflns_theta_full 68.23
_diffrn_reflns_theta_max 68.23
_diffrn_reflns_theta_min 3.22
_exptl_absorpt_coefficient_mu 0.671
_exptl_absorpt_correction_T_max 0.877
_exptl_absorpt_correction_T_min 0.689
_exptl_absorpt_correction_type numerical
_exptl_absorpt_process_details
;
(<i>NUMABS</i>; Higashi, 1999)
;
_exptl_crystal_colour colorless
_exptl_crystal_density_diffrn 1.308
_exptl_crystal_density_method 'not measured'
_exptl_crystal_description platelet
_exptl_crystal_F_000 552
_exptl_crystal_size_max 0.60
_exptl_crystal_size_mid 0.40
_exptl_crystal_size_min 0.20
_refine_diff_density_max 0.196
_refine_diff_density_min -0.159
_refine_ls_extinction_coef 0.0072(5)
_refine_ls_extinction_expression Fc^*^=kFc[1+0.001xFc^2^\l^3^/sin(2\q)]^-1/4^
_refine_ls_extinction_method 'SHELXL97 (Sheldrick, 2008)'
_refine_ls_goodness_of_fit_ref 1.072
_refine_ls_hydrogen_treatment constr
_refine_ls_matrix_type full
_refine_ls_number_parameters 364
_refine_ls_number_reflns 4800
_refine_ls_number_restraints 0
_refine_ls_restrained_S_all 1.072
_refine_ls_R_factor_all 0.0422
_refine_ls_R_factor_gt 0.0370
_refine_ls_shift/su_max 0.001
_refine_ls_shift/su_mean 0.000
_refine_ls_structure_factor_coef Fsqd
_refine_ls_weighting_details 'calc w=1/[\s^2^(Fo^2^)+(0.0580P)^2^+0.2087P] where P=(Fo^2^+2Fc^2^)/3'
_refine_ls_weighting_scheme calc
_refine_ls_wR_factor_gt 0.1012
_refine_ls_wR_factor_ref 0.1059
_reflns_number_gt 4142
_reflns_number_total 4800
_reflns_threshold_expression I>2\s(I)
_cod_data_source_file pk2467.cif
_cod_data_source_block I
_cod_original_cell_volume 1331.94(4)
_cod_database_code 2237680
_cod_database_fobs_code 2237680

loop_
_symmetry_equiv_pos_site_id
_symmetry_equiv_pos_as_xyz
1 +X,+Y,+Z
2 -X,-Y,-Z

loop_
_atom_site_type_symbol
_atom_site_label
_atom_site_fract_x
_atom_site_fract_y
_atom_site_fract_z
_atom_site_U_iso_or_equiv
_atom_site_adp_type
_atom_site_calc_flag
_atom_site_refinement_flags
_atom_site_occupancy
_atom_site_symmetry_multiplicity
O O1 0.08739(10) 0.64809(8) 0.66867(6) 0.0379(2) Uani d . 1 1
O O2 0.19599(10) 0.86929(8) 0.83185(6) 0.0388(2) Uani d . 1 1
O O3 -0.20151(10) 0.67148(9) 0.48478(6) 0.0419(2) Uani d . 1 1
O O4 -0.01872(10) 0.83966(9) 1.00812(6) 0.0429(2) Uani d . 1 1
C C1 -0.13726(14) 0.73032(10) 0.65387(9) 0.0312(3) Uani d . 1 1
C C2 -0.25357(15) 0.70050(11) 0.56859(9) 0.0345(3) Uani d . 1 1
C C3 -0.41501(15) 0.69700(12) 0.56983(10) 0.0399(3) Uani d . 1 1
H H3 -0.4924 0.6770 0.5106 0.048 Uiso calc R 1 1
C C4 -0.45851(15) 0.72264(12) 0.65675(10) 0.0407(3) Uani d . 1 1
H H4 -0.5671 0.7211 0.6576 0.049 Uiso calc R 1 1
C C5 -0.34659(14) 0.75145(11) 0.74590(9) 0.0360(3) Uani d . 1 1
C C6 -0.39763(15) 0.77691(13) 0.83424(10) 0.0429(3) Uani d . 1 1
H H6 -0.5073 0.7742 0.8325 0.052 Uiso calc R 1 1
C C7 -0.29423(16) 0.80531(13) 0.92212(10) 0.0430(3) Uani d . 1 1
H H7 -0.3305 0.8231 0.9810 0.052 Uiso calc R 1 1
C C8 -0.13216(15) 0.80769(12) 0.92383(9) 0.0364(3) Uani d . 1 1
C C9 -0.07595(14) 0.78095(11) 0.83942(9) 0.0313(3) Uani d . 1 1
C C10 -0.18165(14) 0.75431(10) 0.74623(9) 0.0313(3) Uani d . 1 1
C C11 0.02752(14) 0.72402(10) 0.63903(8) 0.0306(3) Uani d . 1 1
C C12 0.11099(14) 0.81261(11) 0.58353(9) 0.0327(3) Uani d . 1 1
C C13 0.11822(17) 0.93448(12) 0.61063(10) 0.0440(3) Uani d . 1 1
H H13 0.0676 0.9596 0.6617 0.053 Uiso calc R 1 1
C C14 0.1996(2) 1.02299(13) 0.56390(13) 0.0560(4) Uani d . 1 1
H H14 0.2063 1.1076 0.5848 0.067 Uiso calc R 1 1
C C15 0.26881(18) 0.98776(14) 0.48875(12) 0.0530(4) Uani d . 1 1
H H15 0.3246 1.0484 0.4581 0.064 Uiso calc R 1 1
C C16 0.25873(15) 0.86244(12) 0.45584(9) 0.0402(3) Uani d . 1 1
C C17 0.31914(16) 0.82289(15) 0.37281(10) 0.0489(4) Uani d . 1 1
H H17 0.3743 0.8826 0.3412 0.059 Uiso calc R 1 1
C C18 0.29954(16) 0.70146(15) 0.33786(10) 0.0481(4) Uani d . 1 1
H H18 0.3374 0.6766 0.2809 0.058 Uiso calc R 1 1
C C19 0.22326(15) 0.61257(13) 0.38595(9) 0.0427(3) Uani d . 1 1
H H19 0.2106 0.5277 0.3615 0.051 Uiso calc R 1 1
C C20 0.16714(14) 0.64674(11) 0.46737(9) 0.0351(3) Uani d . 1 1
H H20 0.1180 0.5853 0.4997 0.042 Uiso calc R 1 1
C C21 0.18097(13) 0.77222(11) 0.50452(8) 0.0325(3) Uani d . 1 1
C C22 0.10078(14) 0.78898(10) 0.85622(8) 0.0307(3) Uani d . 1 1
C C23 0.15239(14) 0.69517(11) 0.90702(8) 0.0321(3) Uani d . 1 1
C C24 0.06855(16) 0.57328(11) 0.87330(9) 0.0385(3) Uani d . 1 1
H H24 -0.0238 0.5518 0.8222 0.046 Uiso calc R 1 1
C C25 0.11646(19) 0.47971(13) 0.91269(11) 0.0484(3) Uani d . 1 1
H H25 0.0583 0.3957 0.8873 0.058 Uiso calc R 1 1
C C26 0.2463(2) 0.50928(14) 0.98733(11) 0.0515(4) Uani d . 1 1
H H26 0.2797 0.4455 1.0128 0.062 Uiso calc R 1 1
C C27 0.33248(16) 0.63426(14) 1.02763(9) 0.0426(3) Uani d . 1 1
C C28 0.46076(18) 0.66683(18) 1.10997(11) 0.0558(4) Uani d . 1 1
H H28 0.4948 0.6036 1.1360 0.067 Uiso calc R 1 1
C C29 0.53555(17) 0.78660(18) 1.15211(10) 0.0583(4) Uani d . 1 1
H H29 0.6198 0.8066 1.2080 0.070 Uiso calc R 1 1
C C30 0.48893(16) 0.88165(16) 1.11340(10) 0.0518(4) Uani d . 1 1
H H30 0.5410 0.9654 1.1437 0.062 Uiso calc R 1 1
C C31 0.36913(15) 0.85385(13) 1.03242(9) 0.0408(3) Uani d . 1 1
H H31 0.3408 0.9188 1.0061 0.049 Uiso calc R 1 1
C C32 0.28633(14) 0.72967(12) 0.98702(8) 0.0351(3) Uani d . 1 1
C C33 -0.31667(16) 0.62668(13) 0.39438(9) 0.0426(3) Uani d . 1 1
H H33A -0.3755 0.6882 0.3820 0.051 Uiso calc R 1 1
H H33B -0.3954 0.5489 0.3965 0.051 Uiso calc R 1 1
C C34 -0.2252(2) 0.60500(16) 0.31584(10) 0.0560(4) Uani d . 1 1
H H34A -0.1664 0.5449 0.3294 0.067 Uiso calc R 1 1
H H34B -0.1490 0.6829 0.3138 0.067 Uiso calc R 1 1
H H34C -0.3005 0.5730 0.2529 0.067 Uiso calc R 1 1
C C35 -0.06724(16) 0.86450(12) 1.09918(9) 0.0395(3) Uani d . 1 1
H H35A -0.1508 0.7922 1.1063 0.047 Uiso calc R 1 1
H H35B -0.1118 0.9364 1.1028 0.047 Uiso calc R 1 1
C C36 0.07978(18) 0.89118(14) 1.17804(10) 0.0472(3) Uani d . 1 1
H H36A 0.1255 0.8209 1.1717 0.057 Uiso calc R 1 1
H H36B 0.0504 0.9048 1.2419 0.057 Uiso calc R 1 1
H H36C 0.1595 0.9652 1.1721 0.057 Uiso calc R 1 1

loop_
_atom_site_aniso_label
_atom_site_aniso_U_11
_atom_site_aniso_U_22
_atom_site_aniso_U_33
_atom_site_aniso_U_12
_atom_site_aniso_U_13
_atom_site_aniso_U_23
O1 0.0401(5) 0.0440(5) 0.0379(5) 0.0200(4) 0.0118(4) 0.0157(4)
O2 0.0334(5) 0.0402(5) 0.0419(5) 0.0070(4) 0.0067(4) 0.0117(4)
O3 0.0345(5) 0.0570(6) 0.0308(5) 0.0128(4) 0.0012(4) 0.0042(4)
O4 0.0364(5) 0.0645(6) 0.0302(5) 0.0211(4) 0.0071(4) 0.0055(4)
C1 0.0292(6) 0.0307(6) 0.0343(6) 0.0085(5) 0.0052(5) 0.0093(5)
C2 0.0336(6) 0.0352(6) 0.0346(6) 0.0094(5) 0.0049(5) 0.0094(5)
C3 0.0307(6) 0.0474(7) 0.0384(7) 0.0080(5) -0.0011(5) 0.0119(6)
C4 0.0268(6) 0.0497(8) 0.0474(7) 0.0108(5) 0.0055(5) 0.0169(6)
C5 0.0287(6) 0.0412(7) 0.0405(7) 0.0112(5) 0.0070(5) 0.0132(5)
C6 0.0296(6) 0.0597(8) 0.0467(8) 0.0186(6) 0.0125(5) 0.0177(6)
C7 0.0386(7) 0.0600(8) 0.0387(7) 0.0223(6) 0.0144(5) 0.0144(6)
C8 0.0337(6) 0.0440(7) 0.0345(6) 0.0150(5) 0.0059(5) 0.0108(5)
C9 0.0301(6) 0.0331(6) 0.0337(6) 0.0122(5) 0.0073(5) 0.0091(5)
C10 0.0292(6) 0.0313(6) 0.0353(6) 0.0099(5) 0.0059(5) 0.0104(5)
C11 0.0311(6) 0.0336(6) 0.0257(5) 0.0091(5) 0.0033(4) 0.0041(5)
C12 0.0274(6) 0.0352(6) 0.0343(6) 0.0083(5) 0.0016(5) 0.0088(5)
C13 0.0447(7) 0.0376(7) 0.0500(8) 0.0126(6) 0.0082(6) 0.0093(6)
C14 0.0584(9) 0.0336(7) 0.0743(11) 0.0085(6) 0.0098(8) 0.0168(7)
C15 0.0466(8) 0.0470(8) 0.0667(10) 0.0039(6) 0.0119(7) 0.0298(7)
C16 0.0292(6) 0.0499(8) 0.0415(7) 0.0067(5) 0.0026(5) 0.0206(6)
C17 0.0341(7) 0.0743(10) 0.0429(8) 0.0104(6) 0.0093(6) 0.0312(7)
C18 0.0372(7) 0.0768(11) 0.0331(7) 0.0175(7) 0.0084(5) 0.0155(7)
C19 0.0342(7) 0.0552(8) 0.0363(7) 0.0126(6) 0.0048(5) 0.0044(6)
C20 0.0283(6) 0.0410(7) 0.0340(6) 0.0067(5) 0.0042(5) 0.0084(5)
C21 0.0233(5) 0.0415(7) 0.0317(6) 0.0071(5) 0.0006(4) 0.0128(5)
C22 0.0300(6) 0.0348(6) 0.0265(6) 0.0098(5) 0.0049(5) 0.0034(5)
C23 0.0303(6) 0.0391(6) 0.0311(6) 0.0136(5) 0.0102(5) 0.0089(5)
C24 0.0417(7) 0.0396(7) 0.0356(6) 0.0119(5) 0.0100(5) 0.0086(5)
C25 0.0640(9) 0.0384(7) 0.0488(8) 0.0193(6) 0.0170(7) 0.0132(6)
C26 0.0662(10) 0.0569(9) 0.0508(8) 0.0367(8) 0.0221(7) 0.0259(7)
C27 0.0406(7) 0.0661(9) 0.0345(7) 0.0275(6) 0.0158(5) 0.0210(6)
C28 0.0453(8) 0.0967(13) 0.0415(8) 0.0351(8) 0.0136(6) 0.0318(8)
C29 0.0339(7) 0.1093(14) 0.0337(7) 0.0193(8) 0.0065(6) 0.0219(8)
C30 0.0329(7) 0.0773(10) 0.0369(7) 0.0036(7) 0.0087(6) 0.0046(7)
C31 0.0311(6) 0.0548(8) 0.0358(7) 0.0099(6) 0.0092(5) 0.0079(6)
C32 0.0309(6) 0.0505(7) 0.0303(6) 0.0171(5) 0.0125(5) 0.0116(5)
C33 0.0426(7) 0.0432(7) 0.0364(7) 0.0109(6) -0.0042(5) 0.0059(5)
C34 0.0647(10) 0.0738(10) 0.0340(7) 0.0399(8) -0.0017(6) 0.0034(7)
C35 0.0448(7) 0.0451(7) 0.0345(7) 0.0209(6) 0.0129(6) 0.0074(5)
C36 0.0519(8) 0.0569(8) 0.0339(7) 0.0207(7) 0.0083(6) 0.0042(6)

loop_
_atom_type_symbol
_atom_type_description
_atom_type_scat_dispersion_real
_atom_type_scat_dispersion_imag
_atom_type_scat_source
C C 0.0181 0.0091 'International Tables Vol C Tables 4.2.6.8 and 6.1.1.4'
H H 0.0000 0.0000 'International Tables Vol C Tables 4.2.6.8 and 6.1.1.4'
O O 0.0492 0.0322 'International Tables Vol C Tables 4.2.6.8 and 6.1.1.4'

loop_
_geom_angle_atom_site_label_1
_geom_angle_atom_site_label_2
_geom_angle_atom_site_label_3
_geom_angle
C2 O3 C33 119.13(10)
C8 O4 C35 118.97(10)
C2 C1 C10 119.84(11)
C2 C1 C11 114.61(10)
C10 C1 C11 125.36(10)
O3 C2 C1 115.41(11)
O3 C2 C3 122.72(11)
C1 C2 C3 121.84(12)
C4 C3 C2 119.11(11)
C4 C3 H3 120.4
C2 C3 H3 120.4
C3 C4 C5 121.73(12)
C3 C4 H4 119.1
C5 C4 H4 119.1
C6 C5 C4 119.63(11)
C6 C5 C10 120.35(11)
C4 C5 C10 120.01(12)
C7 C6 C5 121.85(12)
C7 C6 H6 119.1
C5 C6 H6 119.1
C6 C7 C8 118.56(12)
C6 C7 H7 120.7
C8 C7 H7 120.7
O4 C8 C9 115.18(11)
O4 C8 C7 122.69(11)
C9 C8 C7 122.11(11)
C8 C9 C10 120.16(11)
C8 C9 C22 114.25(10)
C10 C9 C22 125.53(10)
C1 C10 C9 125.67(11)
C1 C10 C5 117.42(11)
C9 C10 C5 116.91(11)
O1 C11 C12 121.76(11)
O1 C11 C1 121.13(10)
C12 C11 C1 117.07(10)
C13 C12 C21 120.45(11)
C13 C12 C11 117.95(11)
C21 C12 C11 121.60(10)
C12 C13 C14 120.83(14)
C12 C13 H13 119.6
C14 C13 H13 119.6
C15 C14 C13 120.21(14)
C15 C14 H14 119.9
C13 C14 H14 119.9
C14 C15 C16 120.85(12)
C14 C15 H15 119.6
C16 C15 H15 119.6
C15 C16 C17 121.61(12)
C15 C16 C21 119.50(13)
C17 C16 C21 118.84(13)
C18 C17 C16 121.22(12)
C18 C17 H17 119.4
C16 C17 H17 119.4
C17 C18 C19 119.91(13)
C17 C18 H18 120.0
C19 C18 H18 120.0
C20 C19 C18 120.76(13)
C20 C19 H19 119.6
C18 C19 H19 119.6
C19 C20 C21 121.07(12)
C19 C20 H20 119.5
C21 C20 H20 119.5
C20 C21 C16 118.15(12)
C20 C21 C12 123.61(10)
C16 C21 C12 118.08(11)
O2 C22 C23 122.19(10)
O2 C22 C9 121.24(10)
C23 C22 C9 116.54(10)
C24 C23 C32 120.11(11)
C24 C23 C22 118.12(11)
C32 C23 C22 121.76(11)
C23 C24 C25 121.34(13)
C23 C24 H24 119.3
C25 C24 H24 119.3
C26 C25 C24 119.97(13)
C26 C25 H25 120.0
C24 C25 H25 120.0
C25 C26 C27 120.78(12)
C25 C26 H26 119.6
C27 C26 H26 119.6
C26 C27 C28 121.37(13)
C26 C27 C32 119.59(12)
C28 C27 C32 119.00(14)
C29 C28 C27 121.08(14)
C29 C28 H28 119.5
C27 C28 H28 119.5
C28 C29 C30 120.29(13)
C28 C29 H29 119.9
C30 C29 H29 119.9
C31 C30 C29 120.27(15)
C31 C30 H30 119.9
C29 C30 H30 119.9
C30 C31 C32 121.15(14)
C30 C31 H31 119.4
C32 C31 H31 119.4
C31 C32 C27 118.16(12)
C31 C32 C23 123.58(11)
C27 C32 C23 118.12(12)
O3 C33 C34 107.15(11)
O3 C33 H33A 110.3
C34 C33 H33A 110.3
O3 C33 H33B 110.3
C34 C33 H33B 110.3
H33A C33 H33B 108.5
C33 C34 H34A 109.5
C33 C34 H34B 109.5
H34A C34 H34B 109.5
C33 C34 H34C 109.5
H34A C34 H34C 109.5
H34B C34 H34C 109.5
O4 C35 C36 107.01(11)
O4 C35 H35A 110.3
C36 C35 H35A 110.3
O4 C35 H35B 110.3
C36 C35 H35B 110.3
H35A C35 H35B 108.6
C35 C36 H36A 109.5
C35 C36 H36B 109.5
H36A C36 H36B 109.5
C35 C36 H36C 109.5
H36A C36 H36C 109.5
H36B C36 H36C 109.5

loop_
_geom_bond_atom_site_label_1
_geom_bond_atom_site_label_2
_geom_bond_distance
O1 C11 1.2148(14)
O2 C22 1.2131(14)
O3 C2 1.3617(15)
O3 C33 1.4350(14)
O4 C8 1.3650(15)
O4 C35 1.4315(15)
C1 C2 1.3901(16)
C1 C10 1.4301(17)
C1 C11 1.5093(16)
C2 C3 1.4088(18)
C3 C4 1.3576(19)
C3 H3 0.9500
C4 C5 1.4113(17)
C4 H4 0.9500
C5 C6 1.4081(18)
C5 C10 1.4373(17)
C6 C7 1.3621(19)
C6 H6 0.9500
C7 C8 1.4104(18)
C7 H7 0.9500
C8 C9 1.3843(17)
C9 C10 1.4319(16)
C9 C22 1.5073(16)
C11 C12 1.4994(16)
C12 C13 1.3678(18)
C12 C21 1.4283(17)
C13 C14 1.406(2)
C13 H13 0.9500
C14 C15 1.363(2)
C14 H14 0.9500
C15 C16 1.411(2)
C15 H15 0.9500
C16 C17 1.421(2)
C16 C21 1.4251(17)
C17 C18 1.356(2)
C17 H17 0.9500
C18 C19 1.404(2)
C18 H18 0.9500
C19 C20 1.3644(18)
C19 H19 0.9500
C20 C21 1.4157(18)
C20 H20 0.9500
C22 C23 1.5015(16)
C23 C24 1.3723(17)
C23 C32 1.4266(16)
C24 C25 1.4031(18)
C24 H24 0.9500
C25 C26 1.361(2)
C25 H25 0.9500
C26 C27 1.418(2)
C26 H26 0.9500
C27 C28 1.419(2)
C27 C32 1.4239(18)
C28 C29 1.355(2)
C28 H28 0.9500
C29 C30 1.409(2)
C29 H29 0.9500
C30 C31 1.3661(19)
C30 H30 0.9500
C31 C32 1.4185(19)
C31 H31 0.9500
C33 C34 1.496(2)
C33 H33A 0.9900
C33 H33B 0.9900
C34 H34A 0.9800
C34 H34B 0.9800
C34 H34C 0.9800
C35 C36 1.5008(19)
C35 H35A 0.9900
C35 H35B 0.9900
C36 H36A 0.9800
C36 H36B 0.9800
C36 H36C 0.9800

loop_
_geom_hbond_atom_site_label_D
_geom_hbond_atom_site_label_H
_geom_hbond_atom_site_label_A
_geom_hbond_site_symmetry_A
_geom_hbond_distance_DH
_geom_hbond_distance_HA
_geom_hbond_distance_DA
_geom_hbond_angle_DHA
C3 H3 <i>Cg</i>4 1_655 0.95 2.77 3.5662(15) 142
C7 H7 <i>Cg</i>6 1_655 0.95 2.76 3.5662(16) 143
C30 H30 O2 2_677 0.95 2.53 3.3289(19) 142
C34 H34A O1 2_566 0.98 2.47 3.423(2) 163
C35 H35B O2 2_577 0.99 2.59 3.5476(17) 163

loop_
_geom_torsion_atom_site_label_1
_geom_torsion_atom_site_label_2
_geom_torsion_atom_site_label_3
_geom_torsion_atom_site_label_4
_geom_torsion
C33 O3 C2 C1 173.31(10)
C33 O3 C2 C3 -4.73(17)
C10 C1 C2 O3 -175.91(10)
C11 C1 C2 O3 -0.66(15)
C10 C1 C2 C3 2.16(18)
C11 C1 C2 C3 177.41(11)
O3 C2 C3 C4 177.47(11)
C1 C2 C3 C4 -0.46(19)
C2 C3 C4 C5 -0.7(2)
C3 C4 C5 C6 -179.75(12)
C3 C4 C5 C10 0.06(19)
C4 C5 C6 C7 -179.93(12)
C10 C5 C6 C7 0.3(2)
C5 C6 C7 C8 -0.7(2)
C35 O4 C8 C9 -177.76(10)
C35 O4 C8 C7 3.98(18)
C6 C7 C8 O4 177.47(12)
C6 C7 C8 C9 -0.7(2)
O4 C8 C9 C10 -175.82(10)
C7 C8 C9 C10 2.45(19)
O4 C8 C9 C22 1.45(16)
C7 C8 C9 C22 179.73(11)
C2 C1 C10 C9 177.29(11)
C11 C1 C10 C9 2.59(18)
C2 C1 C10 C5 -2.66(17)
C11 C1 C10 C5 -177.36(10)
C8 C9 C10 C1 177.30(11)
C22 C9 C10 C1 0.36(19)
C8 C9 C10 C5 -2.76(17)
C22 C9 C10 C5 -179.70(10)
C6 C5 C10 C1 -178.61(11)
C4 C5 C10 C1 1.59(17)
C6 C5 C10 C9 1.45(17)
C4 C5 C10 C9 -178.35(11)
C2 C1 C11 O1 -114.04(12)
C10 C1 C11 O1 60.90(16)
C2 C1 C11 C12 64.06(14)
C10 C1 C11 C12 -121.00(12)
O1 C11 C12 C13 -132.64(13)
C1 C11 C12 C13 49.27(15)
O1 C11 C12 C21 47.51(16)
C1 C11 C12 C21 -130.58(11)
C21 C12 C13 C14 -2.40(19)
C11 C12 C13 C14 177.75(12)
C12 C13 C14 C15 1.9(2)
C13 C14 C15 C16 0.7(2)
C14 C15 C16 C17 175.00(14)
C14 C15 C16 C21 -2.7(2)
C15 C16 C17 C18 -175.60(13)
C21 C16 C17 C18 2.06(19)
C16 C17 C18 C19 -2.2(2)
C17 C18 C19 C20 0.5(2)
C18 C19 C20 C21 1.36(18)
C19 C20 C21 C16 -1.48(17)
C19 C20 C21 C12 173.70(11)
C15 C16 C21 C20 177.51(11)
C17 C16 C21 C20 -0.20(17)
C15 C16 C21 C12 2.06(17)
C17 C16 C21 C12 -175.65(10)
C13 C12 C21 C20 -174.76(12)
C11 C12 C21 C20 5.09(17)
C13 C12 C21 C16 0.42(16)
C11 C12 C21 C16 -179.73(10)
C8 C9 C22 O2 -111.50(13)
C10 C9 C22 O2 65.60(17)
C8 C9 C22 C23 66.74(14)
C10 C9 C22 C23 -116.16(12)
O2 C22 C23 C24 -132.46(12)
C9 C22 C23 C24 49.32(15)
O2 C22 C23 C32 46.38(17)
C9 C22 C23 C32 -131.84(11)
C32 C23 C24 C25 -3.29(18)
C22 C23 C24 C25 175.57(12)
C23 C24 C25 C26 1.5(2)
C24 C25 C26 C27 1.4(2)
C25 C26 C27 C28 175.37(13)
C25 C26 C27 C32 -2.4(2)
C26 C27 C28 C29 -175.54(13)
C32 C27 C28 C29 2.3(2)
C27 C28 C29 C30 -1.3(2)
C28 C29 C30 C31 -0.7(2)
C29 C30 C31 C32 1.7(2)
C30 C31 C32 C27 -0.59(18)
C30 C31 C32 C23 175.03(11)
C26 C27 C32 C31 176.52(12)
C28 C27 C32 C31 -1.34(17)
C26 C27 C32 C23 0.66(18)
C28 C27 C32 C23 -177.21(11)
C24 C23 C32 C31 -173.48(12)
C22 C23 C32 C31 7.71(17)
C24 C23 C32 C27 2.15(17)
C22 C23 C32 C27 -176.67(11)
C2 O3 C33 C34 179.03(11)
C8 O4 C35 C36 177.51(11)

loop_
_cod_related_entry_id
_cod_related_entry_database
_cod_related_entry_code
1 ChemSpider 30658390
